data_7217253
loop_
_publ_author_name
'Liu, Shuang-De'
'Kuo, Bing-Chiuan'
'Liu, Yen-Wen'
'Lee, Jing-Yi'
'Wong, Kwun Yip'
'Lee, Hon Man'

_publ_section_title
;
 Tuning of net architectures of Ni(ii) and Zn(ii) coordination polymers
 using isomeric organic linkers
;
_journal_issue 37
_journal_name_full CrystEngComm
_journal_page_first 8874
_journal_paper_doi 10.1039/C4CE01072H
_journal_volume 16
_journal_year 2014
_chemical_formula_moiety 'C24 H16 N3 O7 Zn2'
_chemical_formula_sum 'C24 H16 N3 O7 Zn2'
_chemical_formula_weight 589.14
_space_group_IT_number 2
_symmetry_cell_setting triclinic
_symmetry_Int_Tables_number 2
_symmetry_space_group_name_Hall '-P 1'
_symmetry_space_group_name_H-M 'P -1'
_atom_sites_solution_hydrogens geom
_atom_sites_solution_primary direct
_atom_sites_solution_secondary difmap
_audit_creation_method SHELXL-97
_cell_angle_alpha 114.782(3)
_cell_angle_beta 109.889(4)
_cell_angle_gamma 96.087(3)
_cell_formula_units_Z 2
_cell_length_a 10.4229(5)
_cell_length_b 10.5611(6)
_cell_length_c 12.2119(6)
_cell_measurement_reflns_used 6377
_cell_measurement_temperature 150(2)
_cell_measurement_theta_max 28.6
_cell_measurement_theta_min 2.6
_cell_volume 1097.92(11)
_computing_cell_refinement 'SAINT (Bruker, 2007)'
_computing_data_collection 'APEX2 (Bruker, 2007)'
_computing_data_reduction 'SAINT (Bruker, 2007)'
_computing_molecular_graphics 'SHELXTL (Sheldrick, 2008)'
_computing_publication_material 'DIAMOND (Brandenburg, 2006)'
_computing_structure_refinement 'SHELXTL (Sheldrick, 2008)'
_computing_structure_solution 'SHELXTL (Sheldrick, 2008)'
_diffrn_ambient_temperature 150(2)
_diffrn_measured_fraction_theta_full 0.998
_diffrn_measured_fraction_theta_max 0.998
_diffrn_measurement_device_type 'Bruker SMART APEXII'
_diffrn_measurement_method \w
_diffrn_radiation_monochromator graphite
_diffrn_radiation_probe x-ray
_diffrn_radiation_type MoK\a
_diffrn_radiation_wavelength 0.71073
_diffrn_reflns_av_R_equivalents 0.0478
_diffrn_reflns_av_unetI/netI 0.1181
_diffrn_reflns_limit_h_max 13
_diffrn_reflns_limit_h_min -13
_diffrn_reflns_limit_k_max 13
_diffrn_reflns_limit_k_min -13
_diffrn_reflns_limit_l_max 15
_diffrn_reflns_limit_l_min -15
_diffrn_reflns_number 13847
_diffrn_reflns_theta_full 27.00
_diffrn_reflns_theta_max 27.00
_diffrn_reflns_theta_min 2.16
_diffrn_source 'fine-focus sealed tube'
_diffrn_standards_decay_% 0
_diffrn_standards_interval_count 0
_diffrn_standards_interval_time 0
_diffrn_standards_number 0
_exptl_absorpt_coefficient_mu 2.239
_exptl_absorpt_correction_T_max 0.5658
_exptl_absorpt_correction_T_min 0.4663
_exptl_absorpt_correction_type multi-scan
_exptl_absorpt_process_details 'SADABS (Sheldrick, 2003)'
_exptl_crystal_colour orange-yellow
_exptl_crystal_density_diffrn 1.782
_exptl_crystal_density_method 'not measured'
_exptl_crystal_description block
_exptl_crystal_F_000 594
_exptl_crystal_preparation Luminescent
_exptl_crystal_size_max 0.40
_exptl_crystal_size_mid 0.30
_exptl_crystal_size_min 0.29
_refine_diff_density_max 1.092
_refine_diff_density_min -1.448
_refine_diff_density_rms 0.142
_refine_ls_extinction_coef 0.009(2)
_refine_ls_extinction_expression Fc^*^=kFc[1+0.001xFc^2^\l^3^/sin(2\q)]^-1/4^
_refine_ls_extinction_method SHELXL
_refine_ls_goodness_of_fit_ref 1.106
_refine_ls_hydrogen_treatment constr
_refine_ls_matrix_type full
_refine_ls_number_parameters 326
_refine_ls_number_reflns 4795
_refine_ls_number_restraints 0
_refine_ls_restrained_S_all 1.106
_refine_ls_R_factor_all 0.0583
_refine_ls_R_factor_gt 0.0537
_refine_ls_shift/su_max 0.001
_refine_ls_shift/su_mean 0.000
_refine_ls_structure_factor_coef Fsqd
_refine_ls_weighting_details 'calc w=1/[\s^2^(Fo^2^)+(0.0000P)^2^+0.4939P] where P=(Fo^2^+2Fc^2^)/3'
_refine_ls_weighting_scheme calc
_refine_ls_wR_factor_gt 0.1472
_refine_ls_wR_factor_ref 0.1533
_reflns_number_gt 4209
_reflns_number_total 4795
_reflns_threshold_expression I>2\s
_cod_data_source_file c4ce01072h2.cif
_cod_data_source_block sdl178
_cod_depositor_comments 'Adding full bibliography for 7217251--7217256.cif.'
_cod_original_cell_volume 1097.91(10)
_cod_database_code 7217253

loop_
_symmetry_equiv_pos_as_xyz
'x, y, z'
'-x, -y, -z'

loop_
_atom_site_label
_atom_site_type_symbol
_atom_site_fract_x
_atom_site_fract_y
_atom_site_fract_z
_atom_site_U_iso_or_equiv
_atom_site_adp_type
_atom_site_occupancy
_atom_site_symmetry_multiplicity
_atom_site_calc_flag
_atom_site_refinement_flags
C1 C 1.0452(4) 0.6439(4) 0.4375(4) 0.0358(8) Uani 1 1 d .
H1 H 1.0727 0.7068 0.5296 0.043 Uiso 1 1 calc R
C2 C 1.0861(4) 0.5180(4) 0.3995(4) 0.0395(9) Uani 1 1 d .
H2 H 1.1419 0.4956 0.4648 0.047 Uiso 1 1 calc R
C3 C 1.0459(4) 0.4256(4) 0.2671(4) 0.0355(8) Uani 1 1 d .
H3 H 1.0722 0.3378 0.2403 0.043 Uiso 1 1 calc R
C4 C 0.9661(4) 0.4602(4) 0.1715(3) 0.0277(7) Uani 1 1 d .
C5 C 0.9301(4) 0.5899(3) 0.2181(3) 0.0269(7) Uani 1 1 d .
H5 H 0.8763 0.6162 0.1551 0.032 Uiso 1 1 calc R
C6 C 0.9287(4) 0.3599(4) 0.0320(3) 0.0269(7) Uani 1 1 d .
C7 C 0.9916(4) 0.2559(4) -0.0161(3) 0.0289(7) Uani 1 1 d .
H7 H 1.0715 0.2404 0.0381 0.035 Uiso 1 1 calc R
C8 C 0.8190(3) 0.2300(4) -0.1923(3) 0.0273(7) Uani 1 1 d .
C9 C 0.7196(4) 0.1886(4) -0.3210(4) 0.0333(8) Uani 1 1 d .
H9 H 0.7232 0.1134 -0.3968 0.040 Uiso 1 1 calc R
C10 C 0.6174(4) 0.2585(4) -0.3353(4) 0.0372(8) Uani 1 1 d .
H10 H 0.5497 0.2332 -0.4218 0.045 Uiso 1 1 calc R
C11 C 0.6120(4) 0.3688(4) -0.2212(4) 0.0378(8) Uani 1 1 d .
H11 H 0.5386 0.4148 -0.2322 0.045 Uiso 1 1 calc R
C12 C 0.7089(4) 0.4096(4) -0.0974(4) 0.0313(7) Uani 1 1 d .
H12 H 0.7037 0.4835 -0.0218 0.038 Uiso 1 1 calc R
C13 C 0.6566(4) 0.8627(4) 0.2528(4) 0.0323(7) Uani 1 1 d .
C14 C 0.5341(3) 0.8746(4) 0.1519(4) 0.0294(7) Uani 1 1 d .
C15 C 0.4998(4) 0.7921(4) 0.0166(4) 0.0347(8) Uani 1 1 d .
H15 H 0.5530 0.7276 -0.0114 0.042 Uiso 1 1 calc R
C16 C 0.3884(4) 0.8035(4) -0.0773(4) 0.0341(8) Uani 1 1 d .
H16 H 0.3669 0.7482 -0.1693 0.041 Uiso 1 1 calc R
C17 C 0.3077(4) 0.8958(4) -0.0379(3) 0.0288(7) Uani 1 1 d .
C18 C 0.3405(4) 0.9758(4) 0.0971(4) 0.0293(7) Uani 1 1 d .
H18 H 0.2845 1.0370 0.1247 0.035 Uiso 1 1 calc R
C19 C 0.4541(4) 0.9674(4) 0.1919(4) 0.0308(7) Uani 1 1 d .
H19 H 0.4773 1.0248 0.2840 0.037 Uiso 1 1 calc R
C20 C 0.1905(4) 0.9086(4) -0.1410(4) 0.0312(7) Uani 1 1 d .
C21 C 0.7286(4) 0.7304(3) 0.5534(3) 0.0267(7) Uani 1 1 d .
C22 C 0.6111(4) 0.6111(3) 0.5275(3) 0.0272(7) Uani 1 1 d .
C23 C 0.5572(4) 0.4785(4) 0.4084(3) 0.0291(7) Uani 1 1 d .
H23 H 0.5961 0.4637 0.3456 0.035 Uiso 1 1 calc R
C24 C 0.5529(4) 0.6309(4) 0.6177(4) 0.0303(7) Uani 1 1 d .
H24 H 0.5889 0.7207 0.6985 0.036 Uiso 1 1 calc R
N1 N 0.9681(3) 0.6800(3) 0.3486(3) 0.0271(6) Uani 1 1 d .
N2 N 0.9257(3) 0.1766(3) -0.1520(3) 0.0280(6) Uani 1 1 d .
N3 N 0.8162(3) 0.3429(3) -0.0813(3) 0.0270(6) Uani 1 1 d .
O1 O 0.7175(3) 0.7675(3) 0.2113(3) 0.0356(6) Uani 1 1 d .
O2 O 0.6983(3) 0.9475(3) 0.3755(3) 0.0353(6) Uani 1 1 d .
O3 O 0.1728(3) 0.8450(3) -0.2583(3) 0.0452(7) Uani 1 1 d .
O4 O 0.1128(3) 0.9876(3) -0.1017(3) 0.0347(6) Uani 1 1 d .
O5 O 0.7571(3) 0.7161(3) 0.4582(2) 0.0339(5) Uani 1 1 d .
O6 O 0.7899(3) 0.8357(3) 0.6717(2) 0.0339(5) Uani 1 1 d .
O7 O 0.9843(2) 1.0194(2) 0.3947(2) 0.0262(5) Uani 1 1 d .
Zn1 Zn 0.87353(4) 0.84696(4) 0.41137(4) 0.02492(16) Uani 1 1 d .
Zn2 Zn 0.96635(4) 0.99234(4) 0.74884(4) 0.02562(16) Uani 1 1 d .
H7A H 0.9223 1.0472 0.3779 0.035 Uiso 1 1 d .

loop_
_atom_site_aniso_label
_atom_site_aniso_U_11
_atom_site_aniso_U_22
_atom_site_aniso_U_33
_atom_site_aniso_U_23
_atom_site_aniso_U_13
_atom_site_aniso_U_12
C1 0.039(2) 0.0348(19) 0.0243(18) 0.0105(15) 0.0080(16) 0.0121(16)
C2 0.046(2) 0.039(2) 0.0281(19) 0.0142(16) 0.0100(18) 0.0181(18)
C3 0.038(2) 0.0352(19) 0.0273(19) 0.0139(15) 0.0078(16) 0.0158(16)
C4 0.0254(16) 0.0278(16) 0.0234(17) 0.0095(13) 0.0079(14) 0.0050(13)
C5 0.0278(16) 0.0275(16) 0.0231(17) 0.0124(13) 0.0089(14) 0.0067(13)
C6 0.0260(16) 0.0278(16) 0.0197(16) 0.0102(13) 0.0042(14) 0.0059(13)
C7 0.0271(17) 0.0302(17) 0.0229(17) 0.0108(14) 0.0072(15) 0.0051(13)
C8 0.0269(17) 0.0272(16) 0.0232(17) 0.0103(13) 0.0090(14) 0.0051(13)
C9 0.0340(19) 0.0355(19) 0.0245(18) 0.0120(15) 0.0102(16) 0.0072(15)
C10 0.037(2) 0.042(2) 0.0283(19) 0.0186(16) 0.0073(17) 0.0121(17)
C11 0.0333(19) 0.044(2) 0.036(2) 0.0211(17) 0.0103(17) 0.0156(17)
C12 0.0305(18) 0.0315(17) 0.0317(19) 0.0151(15) 0.0126(16) 0.0120(14)
C13 0.0285(18) 0.0333(18) 0.034(2) 0.0183(16) 0.0106(16) 0.0043(14)
C14 0.0232(16) 0.0331(17) 0.0290(19) 0.0163(15) 0.0072(15) 0.0053(14)
C15 0.0328(19) 0.0388(19) 0.030(2) 0.0161(16) 0.0109(16) 0.0134(16)
C16 0.0326(19) 0.0369(19) 0.0248(18) 0.0106(15) 0.0089(16) 0.0108(15)
C17 0.0269(17) 0.0269(16) 0.0258(17) 0.0123(14) 0.0056(15) 0.0036(13)
C18 0.0317(18) 0.0275(16) 0.0273(18) 0.0134(14) 0.0109(15) 0.0096(14)
C19 0.0289(18) 0.0330(18) 0.0258(18) 0.0138(15) 0.0083(15) 0.0053(14)
C20 0.0285(17) 0.0308(18) 0.0302(19) 0.0146(15) 0.0086(16) 0.0071(14)
C21 0.0282(16) 0.0223(15) 0.0269(17) 0.0120(13) 0.0094(14) 0.0056(12)
C22 0.0271(16) 0.0257(15) 0.0290(18) 0.0151(14) 0.0104(14) 0.0056(13)
C23 0.0285(17) 0.0288(16) 0.0243(17) 0.0099(14) 0.0102(14) 0.0033(13)
C24 0.0323(18) 0.0259(16) 0.0262(17) 0.0096(13) 0.0106(15) 0.0033(13)
N1 0.0295(15) 0.0276(14) 0.0202(14) 0.0106(11) 0.0075(12) 0.0085(12)
N2 0.0288(15) 0.0277(14) 0.0236(15) 0.0109(12) 0.0092(12) 0.0071(11)
N3 0.0266(14) 0.0274(14) 0.0235(15) 0.0117(12) 0.0079(12) 0.0072(12)
O1 0.0316(13) 0.0358(13) 0.0330(14) 0.0172(11) 0.0061(12) 0.0102(11)
O2 0.0279(13) 0.0467(15) 0.0289(14) 0.0202(12) 0.0075(11) 0.0098(11)
O3 0.0524(18) 0.0472(16) 0.0220(14) 0.0114(12) 0.0054(13) 0.0223(14)
O4 0.0327(13) 0.0416(14) 0.0299(14) 0.0185(12) 0.0111(12) 0.0143(11)
O5 0.0356(14) 0.0338(13) 0.0278(13) 0.0137(11) 0.0126(12) 0.0020(11)
O6 0.0311(13) 0.0324(12) 0.0290(14) 0.0092(10) 0.0128(11) 0.0005(10)
O7 0.0235(11) 0.0287(11) 0.0203(11) 0.0105(9) 0.0051(10) 0.0054(9)
Zn1 0.0245(3) 0.0255(2) 0.0202(3) 0.00997(18) 0.00664(19) 0.00491(17)
Zn2 0.0259(3) 0.0260(2) 0.0205(2) 0.00975(18) 0.00782(19) 0.00488(17)

loop_
_atom_type_symbol
_atom_type_description
_atom_type_scat_dispersion_real
_atom_type_scat_dispersion_imag
_atom_type_scat_source
C C 0.0033 0.0016 'International Tables Vol C Tables 4.2.6.8 and 6.1.1.4'
H H 0.0000 0.0000 'International Tables Vol C Tables 4.2.6.8 and 6.1.1.4'
N N 0.0061 0.0033 'International Tables Vol C Tables 4.2.6.8 and 6.1.1.4'
O O 0.0106 0.0060 'International Tables Vol C Tables 4.2.6.8 and 6.1.1.4'
Zn Zn 0.2839 1.4301 'International Tables Vol C Tables 4.2.6.8 and 6.1.1.4'

loop_
_geom_angle_atom_site_label_1
_geom_angle_atom_site_label_2
_geom_angle_atom_site_label_3
_geom_angle
_geom_angle_site_symmetry_1
_geom_angle_site_symmetry_3
N1 C1 C2 122.0(4) . .
N1 C1 H1 119.0 . .
C2 C1 H1 119.0 . .
C3 C2 C1 119.6(4) . .
C3 C2 H2 120.2 . .
C1 C2 H2 120.2 . .
C2 C3 C4 120.0(3) . .
C2 C3 H3 120.0 . .
C4 C3 H3 120.0 . .
C5 C4 C3 116.8(3) . .
C5 C4 C6 125.2(3) . .
C3 C4 C6 118.0(3) . .
N1 C5 C4 123.1(3) . .
N1 C5 H5 118.4 . .
C4 C5 H5 118.4 . .
C7 C6 N3 104.9(3) . .
C7 C6 C4 126.9(3) . .
N3 C6 C4 128.1(3) . .
C6 C7 N2 111.6(3) . .
C6 C7 H7 124.2 . .
N2 C7 H7 124.2 . .
N2 C8 N3 109.2(3) . .
N2 C8 C9 130.0(3) . .
N3 C8 C9 120.8(3) . .
C10 C9 C8 118.5(3) . .
C10 C9 H9 120.7 . .
C8 C9 H9 120.7 . .
C9 C10 C11 120.1(4) . .
C9 C10 H10 120.0 . .
C11 C10 H10 120.0 . .
C12 C11 C10 121.2(3) . .
C12 C11 H11 119.4 . .
C10 C11 H11 119.4 . .
C11 C12 N3 119.4(3) . .
C11 C12 H12 120.3 . .
N3 C12 H12 120.3 . .
O2 C13 O1 121.2(3) . .
O2 C13 C14 120.4(3) . .
O1 C13 C14 118.4(3) . .
O2 C13 Zn1 62.26(18) . .
O1 C13 Zn1 59.04(18) . .
C14 C13 Zn1 175.0(2) . .
C15 C14 C19 119.4(3) . .
C15 C14 C13 119.8(3) . .
C19 C14 C13 120.7(3) . .
C16 C15 C14 120.4(3) . .
C16 C15 H15 119.8 . .
C14 C15 H15 119.8 . .
C15 C16 C17 120.4(3) . .
C15 C16 H16 119.8 . .
C17 C16 H16 119.8 . .
C18 C17 C16 119.0(3) . .
C18 C17 C20 121.7(3) . .
C16 C17 C20 119.3(3) . .
C17 C18 C19 120.8(3) . .
C17 C18 H18 119.6 . .
C19 C18 H18 119.6 . .
C18 C19 C14 119.9(3) . .
C18 C19 H19 120.0 . .
C14 C19 H19 120.0 . .
O3 C20 O4 123.2(3) . .
O3 C20 C17 119.4(3) . .
O4 C20 C17 117.4(3) . .
O5 C21 O6 126.5(3) . .
O5 C21 C22 117.7(3) . .
C24 C22 C23 119.2(3) . .
C24 C22 C21 121.3(3) . .
C23 C22 C21 119.4(3) . .
C24 C23 C22 119.9(3) 2_666 .
C24 C23 H23 120.0 2_666 .
C22 C23 H23 120.0 . .
C22 C24 C23 120.8(3) . 2_666
C22 C24 H24 119.6 . .
C23 C24 H24 119.6 2_666 .
C1 N1 C5 118.5(3) . .
C1 N1 Zn1 118.6(2) . .
C5 N1 Zn1 121.5(2) . .
C8 N2 C7 106.8(3) . .
C8 N2 Zn2 130.4(2) . 1_544
C7 N2 Zn2 121.4(2) . 1_544
C12 N3 C8 119.9(3) . .
C12 N3 C6 132.5(3) . .
C8 N3 C6 107.5(3) . .
C13 O1 Zn1 90.6(2) . .
C13 O2 Zn1 87.6(2) . .
C20 O4 Zn2 111.3(2) . 1_454
C21 O5 Zn1 138.1(2) . .
C21 O6 Zn2 126.9(2) . .
Zn2 O7 Zn1 120.05(11) 2_776 2_776
Zn2 O7 Zn1 129.51(11) 2_776 .
Zn1 O7 Zn1 100.74(10) 2_776 .
Zn2 O7 H7A 97.1 2_776 .
Zn1 O7 H7A 110.4 2_776 .
Zn1 O7 H7A 94.9 . .
O7 Zn1 N1 102.35(10) 2_776 .
O7 Zn1 O5 93.62(9) 2_776 .
N1 Zn1 O5 87.55(10) . .
O7 Zn1 O1 162.87(9) 2_776 .
N1 Zn1 O1 91.87(10) . .
O5 Zn1 O1 96.52(10) . .
O7 Zn1 O7 79.26(10) 2_776 .
N1 Zn1 O7 103.78(10) . .
O5 Zn1 O7 167.62(9) . .
O1 Zn1 O7 88.18(9) . .
O7 Zn1 O2 105.94(9) 2_776 .
N1 Zn1 O2 151.68(11) . .
O5 Zn1 O2 89.60(10) . .
O1 Zn1 O2 60.48(9) . .
O7 Zn1 O2 82.74(9) . .
O7 Zn1 C13 135.02(10) 2_776 .
N1 Zn1 C13 122.12(12) . .
O5 Zn1 C13 94.59(11) . .
O1 Zn1 C13 30.34(10) . .
O7 Zn1 C13 83.67(10) . .
O2 Zn1 C13 30.17(10) . .
O7 Zn2 O4 116.94(10) 2_776 1_656
O7 Zn2 O6 108.53(10) 2_776 .
O4 Zn2 O6 109.80(11) 1_656 .
O7 Zn2 N2 115.35(10) 2_776 1_566
O4 Zn2 N2 100.01(11) 1_656 1_566
O6 Zn2 N2 105.46(11) . 1_566

loop_
_geom_bond_atom_site_label_1
_geom_bond_atom_site_label_2
_geom_bond_distance
_geom_bond_site_symmetry_2
C1 N1 1.338(4) .
C1 C2 1.379(5) .
C1 H1 0.9500 .
C2 C3 1.367(5) .
C2 H2 0.9500 .
C3 C4 1.397(5) .
C3 H3 0.9500 .
C4 C5 1.394(4) .
C4 C6 1.457(5) .
C5 N1 1.349(4) .
C5 H5 0.9500 .
C6 C7 1.363(4) .
C6 N3 1.401(4) .
C7 N2 1.365(4) .
C7 H7 0.9500 .
C8 N2 1.338(4) .
C8 N3 1.393(4) .
C8 C9 1.398(5) .
C9 C10 1.364(5) .
C9 H9 0.9500 .
C10 C11 1.417(5) .
C10 H10 0.9500 .
C11 C12 1.347(5) .
C11 H11 0.9500 .
C12 N3 1.386(4) .
C12 H12 0.9500 .
C13 O2 1.259(4) .
C13 O1 1.264(4) .
C13 C14 1.502(5) .
C13 Zn1 2.502(4) .
C14 C15 1.393(5) .
C14 C19 1.395(4) .
C15 C16 1.385(5) .
C15 H15 0.9500 .
C16 C17 1.395(4) .
C16 H16 0.9500 .
C17 C18 1.391(5) .
C17 C20 1.493(5) .
C18 C19 1.388(5) .
C18 H18 0.9500 .
C19 H19 0.9500 .
C20 O3 1.235(4) .
C20 O4 1.285(4) .
C21 O5 1.249(4) .
C21 O6 1.267(4) .
C21 C22 1.504(5) .
C22 C24 1.383(5) .
C22 C23 1.401(5) .
C23 C24 1.383(5) 2_666
C23 H23 0.9500 .
C24 C23 1.383(5) 2_666
C24 H24 0.9500 .
N1 Zn1 2.102(3) .
N2 Zn2 1.995(3) 1_544
O1 Zn1 2.146(3) .
O2 Zn1 2.217(2) .
O4 Zn2 1.965(2) 1_454
O5 Zn1 2.118(2) .
O6 Zn2 1.968(2) .
O7 Zn2 1.949(2) 2_776
O7 Zn1 2.040(2) 2_776
O7 Zn1 2.171(2) .
O7 H7A 0.7387 .
Zn1 O7 2.040(2) 2_776
Zn2 O7 1.949(2) 2_776
Zn2 O4 1.965(3) 1_656
Zn2 N2 1.995(3) 1_566

loop_
_geom_torsion_atom_site_label_1
_geom_torsion_atom_site_label_2
_geom_torsion_atom_site_label_3
_geom_torsion_atom_site_label_4
_geom_torsion
_geom_torsion_site_symmetry_1
_geom_torsion_site_symmetry_4
N1 C1 C2 C3 -0.8(7) . .
C1 C2 C3 C4 1.2(7) . .
C2 C3 C4 C5 -0.6(6) . .
C2 C3 C4 C6 178.6(4) . .
C3 C4 C5 N1 -0.3(5) . .
C6 C4 C5 N1 -179.5(3) . .
C5 C4 C6 C7 160.5(3) . .
C3 C4 C6 C7 -18.7(6) . .
C5 C4 C6 N3 -23.5(6) . .
C3 C4 C6 N3 157.3(3) . .
N3 C6 C7 N2 0.5(4) . .
C4 C6 C7 N2 177.2(3) . .
N2 C8 C9 C10 178.1(4) . .
N3 C8 C9 C10 -1.8(5) . .
C8 C9 C10 C11 -1.0(6) . .
C9 C10 C11 C12 1.8(6) . .
C10 C11 C12 N3 0.2(6) . .
O2 C13 C14 C15 172.5(3) . .
O1 C13 C14 C15 -6.4(5) . .
O2 C13 C14 C19 -7.5(5) . .
O1 C13 C14 C19 173.6(3) . .
C19 C14 C15 C16 0.9(6) . .
C13 C14 C15 C16 -179.1(3) . .
C14 C15 C16 C17 -1.2(6) . .
C15 C16 C17 C18 -0.1(6) . .
C15 C16 C17 C20 178.6(3) . .
C16 C17 C18 C19 1.6(5) . .
C20 C17 C18 C19 -177.0(3) . .
C17 C18 C19 C14 -1.9(5) . .
C15 C14 C19 C18 0.6(5) . .
C13 C14 C19 C18 -179.4(3) . .
C18 C17 C20 O3 173.9(4) . .
C16 C17 C20 O3 -4.7(5) . .
C18 C17 C20 O4 -5.6(5) . .
C16 C17 C20 O4 175.8(3) . .
O5 C21 C22 C24 -166.5(3) . .
O6 C21 C22 C24 14.1(4) . .
O5 C21 C22 C23 12.0(4) . .
O6 C21 C22 C23 -167.4(3) . .
C24 C22 C23 C24 -0.2(5) . 2_666
C21 C22 C23 C24 -178.7(3) . 2_666
C23 C22 C24 C23 0.2(5) . 2_666
C21 C22 C24 C23 178.6(3) . 2_666
C2 C1 N1 C5 -0.2(6) . .
C2 C1 N1 Zn1 166.6(3) . .
C4 C5 N1 C1 0.7(5) . .
C4 C5 N1 Zn1 -165.7(3) . .
N3 C8 N2 C7 -0.6(4) . .
C9 C8 N2 C7 179.6(4) . .
N3 C8 N2 Zn2 165.8(2) . 1_544
C9 C8 N2 Zn2 -14.1(6) . 1_544
C6 C7 N2 C8 0.0(4) . .
C6 C7 N2 Zn2 -167.8(2) . 1_544
C11 C12 N3 C8 -3.0(5) . .
C11 C12 N3 C6 -179.0(4) . .
N2 C8 N3 C12 -176.0(3) . .
C9 C8 N3 C12 3.9(5) . .
N2 C8 N3 C6 0.9(4) . .
C9 C8 N3 C6 -179.2(3) . .
C7 C6 N3 C12 175.5(4) . .
C4 C6 N3 C12 -1.1(6) . .
C7 C6 N3 C8 -0.8(4) . .
C4 C6 N3 C8 -177.4(3) . .
O2 C13 O1 Zn1 -3.8(3) . .
C14 C13 O1 Zn1 175.1(3) . .
O1 C13 O2 Zn1 3.7(3) . .
C14 C13 O2 Zn1 -175.1(3) . .
O3 C20 O4 Zn2 -0.1(5) . 1_454
C17 C20 O4 Zn2 179.5(2) . 1_454
O6 C21 O5 Zn1 -14.7(5) . .
C22 C21 O5 Zn1 166.0(2) . .
O5 C21 O6 Zn2 -10.4(5) . .
C22 C21 O6 Zn2 169.0(2) . .
C1 N1 Zn1 O7 31.9(3) . 2_776
C5 N1 Zn1 O7 -161.7(3) . 2_776
C1 N1 Zn1 O5 -61.2(3) . .
C1 N1 Zn1 O1 -157.7(3) . .
C5 N1 Zn1 O1 8.7(3) . .
C1 N1 Zn1 O7 113.7(3) . .
C5 N1 Zn1 O7 -79.9(3) . .
C1 N1 Zn1 O2 -145.8(3) . .
C5 N1 Zn1 O2 20.5(4) . .
C1 N1 Zn1 C13 -155.1(3) . .
C5 N1 Zn1 C13 11.3(3) . .
C21 O5 Zn1 O7 29.4(3) . 2_776
C21 O5 Zn1 N1 131.6(3) . .
C21 O5 Zn1 O1 -136.8(3) . .
C21 O5 Zn1 O7 -25.0(6) . .
C21 O5 Zn1 O2 -76.6(3) . .
C21 O5 Zn1 C13 -106.4(3) . .
C13 O1 Zn1 O7 -37.9(4) . 2_776
C13 O1 Zn1 N1 175.7(2) . .
C13 O1 Zn1 O5 88.0(2) . .
C13 O1 Zn1 O7 -80.6(2) . .
C13 O1 Zn1 O2 2.13(19) . .
Zn2 O7 Zn1 O7 144.80(18) 2_776 2_776
Zn1 O7 Zn1 O7 0.0 2_776 2_776
Zn2 O7 Zn1 N1 44.57(16) 2_776 .
Zn1 O7 Zn1 N1 -100.23(10) 2_776 .
Zn2 O7 Zn1 O5 -159.6(4) 2_776 .
Zn1 O7 Zn1 O5 55.6(4) 2_776 .
Zn2 O7 Zn1 O1 -46.92(14) 2_776 .
Zn1 O7 Zn1 O1 168.29(10) 2_776 .
Zn2 O7 Zn1 O2 -107.38(15) 2_776 .
Zn1 O7 Zn1 O2 107.82(10) 2_776 .
Zn2 O7 Zn1 C13 -77.01(15) 2_776 .
Zn1 O7 Zn1 C13 138.19(11) 2_776 .
C13 O2 Zn1 O7 166.5(2) . 2_776
C13 O2 Zn1 N1 -15.8(3) . .
C13 O2 Zn1 O5 -99.9(2) . .
C13 O2 Zn1 O1 -2.15(19) . .
C13 O2 Zn1 O7 89.9(2) . .
O2 C13 Zn1 O7 -18.5(3) . 2_776
O1 C13 Zn1 O7 165.16(18) . 2_776
O2 C13 Zn1 N1 171.24(19) . .
O1 C13 Zn1 N1 -5.1(2) . .
O2 C13 Zn1 O5 81.2(2) . .
O1 C13 Zn1 O5 -95.1(2) . .
O2 C13 Zn1 O1 176.3(3) . .
O2 C13 Zn1 O7 -86.4(2) . .
O1 C13 Zn1 O7 97.3(2) . .
O1 C13 Zn1 O2 -176.3(3) . .
C21 O6 Zn2 O7 10.1(3) . 2_776
C21 O6 Zn2 O4 -118.8(3) . 1_656
C21 O6 Zn2 N2 134.2(3) . 1_566
